data_7232367
loop_
_publ_author_name
'Tiihonen, Antti'
'Lahtinen, Manu'

_publ_section_title
;
 In-depth structural analysis of lanthanoid coordination networks based on
 a flexible tripodal zwitterionic isonicotinate ligand
;
_journal_issue 14
_journal_name_full CrystEngComm
_journal_page_first 2286
_journal_paper_doi 10.1039/C8CE01015C
_journal_volume 21
_journal_year 2019
_chemical_formula_moiety 'C60 H59 N6 O10, 5(Br), 4(H2 O), 2(O)'
_chemical_formula_sum 'C60 H67 Br5 N6 O16'
_chemical_formula_weight 1527.74
_space_group_crystal_system triclinic
_space_group_IT_number 2
_space_group_name_Hall '-P 1'
_space_group_name_H-M_alt 'P -1'
_symmetry_space_group_name_Hall '-P 1'
_symmetry_space_group_name_H-M 'P -1'
_atom_sites_solution_hydrogens mixed
_atom_sites_solution_primary iterative
_audit_creation_date 2018-03-06
_audit_creation_method
;
Olex2 1.2
(compiled 2017.08.10 svn.r3458 for OlexSys, GUI svn.r5381)
;
_audit_update_record
;
2018-03-29 deposited with the CCDC.    2019-02-18 downloaded from the CCDC.
;
_cell_angle_alpha 103.662(4)
_cell_angle_beta 114.054(5)
_cell_angle_gamma 106.336(4)
_cell_formula_units_Z 1
_cell_length_a 11.1828(6)
_cell_length_b 13.1617(5)
_cell_length_c 13.3823(7)
_cell_measurement_reflns_used 5073
_cell_measurement_temperature 123.01(10)
_cell_measurement_theta_max 28.6490
_cell_measurement_theta_min 1.7620
_cell_volume 1581.64(18)
_computing_cell_refinement 'CrysAlisPro 1.171.38.43 (Rigaku OD, 2015)'
_computing_data_collection 'CrysAlisPro 1.171.38.43 (Rigaku OD, 2015)'
_computing_data_reduction 'CrysAlisPro 1.171.38.43 (Rigaku OD, 2015)'
_computing_molecular_graphics 'Olex2 (Dolomanov et al., 2009)'
_computing_publication_material 'Olex2 (Dolomanov et al., 2009)'
_computing_structure_refinement 'ShelXL (Sheldrick, 2015)'
_computing_structure_solution
;
Superflip (Palatinus & Chapuis, 2007;Palatinus & van der Lee, 2008;
Palatinus et al., 2012)
;
_diffrn_ambient_environment N~2~
_diffrn_ambient_temperature 123.01(10)
_diffrn_detector 'CCD plate'
_diffrn_detector_area_resol_mean 10.3953
_diffrn_detector_type Atlas
_diffrn_measured_fraction_theta_full 0.988
_diffrn_measured_fraction_theta_max 0.988
_diffrn_measurement_details
;
List of Runs (angles in degrees, time in seconds):

  # Type    Start    End  Width  t~exp~   \w     \q     \k     \f   Frames
#--------------------------------------------------------------------------
  1  \w    -57.00  35.00   1.00   15.00    --    8.98 -57.00 -90.00   92
  2  \w    -16.00  81.00   1.00   15.00    --    8.98  57.00  60.00   97
  3  \w    -20.00  50.00   1.00   15.00    --    8.98 -99.00-180.00   70
;
_diffrn_measurement_device 'four-circle diffractometer'
_diffrn_measurement_device_type 'SuperNova, Dual, Cu at zero, Atlas'
_diffrn_measurement_method '\w scans'
_diffrn_orient_matrix_type 'CrysAlisPro convention (1999,Acta A55,543-557)'
_diffrn_orient_matrix_UB_11 0.0101359000
_diffrn_orient_matrix_UB_12 -0.0474036000
_diffrn_orient_matrix_UB_13 -0.0275326000
_diffrn_orient_matrix_UB_21 -0.0430462000
_diffrn_orient_matrix_UB_22 -0.0010724000
_diffrn_orient_matrix_UB_23 -0.0568388000
_diffrn_orient_matrix_UB_31 0.0627336000
_diffrn_orient_matrix_UB_32 0.0388273000
_diffrn_orient_matrix_UB_33 0.0048443000
_diffrn_radiation_monochromator mirror
_diffrn_radiation_probe x-ray
_diffrn_radiation_type MoK\a
_diffrn_radiation_wavelength 0.71073
_diffrn_reflns_av_R_equivalents 0.0263
_diffrn_reflns_av_unetI/netI 0.0471
_diffrn_reflns_Laue_measured_fraction_full 0.988
_diffrn_reflns_Laue_measured_fraction_max 0.988
_diffrn_reflns_limit_h_max 13
_diffrn_reflns_limit_h_min -13
_diffrn_reflns_limit_k_max 16
_diffrn_reflns_limit_k_min -14
_diffrn_reflns_limit_l_max 16
_diffrn_reflns_limit_l_min -14
_diffrn_reflns_number 11112
_diffrn_reflns_point_group_measured_fraction_full 0.988
_diffrn_reflns_point_group_measured_fraction_max 0.988
_diffrn_reflns_theta_full 25.997
_diffrn_reflns_theta_max 25.997
_diffrn_reflns_theta_min 1.759
_diffrn_source 'micro-focus sealed X-ray tube'
_diffrn_source_type 'SuperNova (Mo) X-ray Source'
_exptl_absorpt_coefficient_mu 3.248
_exptl_absorpt_correction_T_max 0.856
_exptl_absorpt_correction_T_min 0.559
_exptl_absorpt_correction_type gaussian
_exptl_absorpt_process_details
;
CrysAlisPro 1.171.38.43 (Rigaku Oxford Diffraction, 2015)
Numerical absorption correction based on gaussian integration over
            a multifaceted crystal model
Empirical absorption correction using spherical harmonics,
 implemented in SCALE3 ABSPACK scaling algorithm.
;
_exptl_crystal_colour colourless
_exptl_crystal_colour_primary colourless
_exptl_crystal_density_diffrn 1.604
_exptl_crystal_description plank
_exptl_crystal_F_000 772
_exptl_crystal_size_max 0.39
_exptl_crystal_size_mid 0.131
_exptl_crystal_size_min 0.074
_refine_diff_density_max 1.126
_refine_diff_density_min -0.864
_refine_diff_density_rms 0.088
_refine_ls_extinction_method none
_refine_ls_goodness_of_fit_ref 1.024
_refine_ls_hydrogen_treatment mixed
_refine_ls_matrix_type full
_refine_ls_number_parameters 420
_refine_ls_number_reflns 6149
_refine_ls_number_restraints 47
_refine_ls_restrained_S_all 1.030
_refine_ls_R_factor_all 0.0539
_refine_ls_R_factor_gt 0.0402
_refine_ls_shift/su_max 0.001
_refine_ls_shift/su_mean 0.000
_refine_ls_structure_factor_coef Fsqd
_refine_ls_weighting_details 'w=1/[\s^2^(Fo^2^)+(0.0313P)^2^+3.0141P] where P=(Fo^2^+2Fc^2^)/3'
_refine_ls_weighting_scheme calc
_refine_ls_wR_factor_gt 0.0869
_refine_ls_wR_factor_ref 0.0944
_reflns_Friedel_coverage 0.000
_reflns_number_gt 5077
_reflns_number_total 6149
_reflns_threshold_expression 'I > 2\s(I)'
_cod_data_source_file c8ce01015c2.cif
_cod_data_source_block jj003_br_nd_otf_koh_h2o_test1_red3
_cod_depositor_comments 'Adding full bibliography for 7232365--7232385.cif.'
_cod_original_cell_volume 1581.63(14)
_cod_database_code 7232367
_shelx_shelxl_version_number 2018/1
_shelx_space_group_comment
;
The symmetry employed for this shelxl refinement is uniquely defined
by the following loop, which should always be used as a source of
symmetry information in preference to the above space-group names.
They are only intended as comments.
;
_shelx_estimated_absorpt_t_max 0.795
_shelx_estimated_absorpt_t_min 0.364
_reflns_odcompleteness_completeness 97.65
_reflns_odcompleteness_iscentric 1
_reflns_odcompleteness_theta 26.32
_olex2_refinement_description
;
1. Fixed Uiso
 At 1.2 times of:
  All C(H) groups, All C(H,H) groups
 At 1.5 times of:
  All C(H,H,H) groups, All O(H) groups, All O(H,H) groups
2. Restrained distances
 O39A-H38A_$1
 1.4 with sigma of 0.02
 O38A-H38A
 1.3 with sigma of 0.02
 C37-O39C
 1.2 with sigma of 0.02
3. Restrained planarity
 O39C, C37, O38C, C34
 with sigma of 0.1
 O39B, O38B, C37, C34
 with sigma of 0.1
 O38C, C37, O39C, C34
 with sigma of 0.1
4. Uiso/Uaniso restraints and constraints
Uanis(O38B) \\sim Ueq, Uanis(O38A) \\sim Ueq, Uanis(O38C) \\sim Ueq,
Uanis(O39B) \\sim Ueq, Uanis(O39A) \\sim Ueq, Uanis(C37) \\sim Ueq, Uanis(O39C)
\\sim Ueq: with sigma of 0.003 and sigma for terminal atoms of 0.006
Uanis(O38B) = Uanis(O38A) = Uanis(O38C)
Uanis(O39B) = Uanis(O39A) = Uanis(O39C)
5. Others
 Fixed Sof: O38A(0.5) H38A(0.5) O39A(0.5) O38B(0.3) O39B(0.3) O38C(0.2)
 O39C(0.2)
 Fixed Uiso: H38A(0.05)
6.a Free rotating group:
 O2W(H2WA,H2WB), O1W(H1WA,H1WB)
6.b Secondary CH2 refined with riding coordinates:
 C10(H10A,H10B), C20(H20A,H20B), C30(H30A,H30B)
6.c Aromatic/amide H refined with riding coordinates:
 C12(H12), C13(H13), C15(H15), C16(H16), C22(H22), C23(H23), C25(H25),
 C26(H26), C32(H32), C33(H33), C35(H35), C36(H36)
6.d Idealised Me refined as rotating group:
 C7(H7A,H7B,H7C), C8(H8A,H8B,H8C), C9(H9A,H9B,H9C)
6.e Idealised tetrahedral OH refined as rotating group:
 O19(H19), O29(H29)
;
_olex2_exptl_crystal_mounting_method 'Mitegen loop 100 micron'
_olex2_submission_special_instructions 'No special instructions were received'
_oxdiff_exptl_absorpt_empirical_details
;
Empirical correction (ABSPACK) includes:
- Absorption correction using spherical harmonics
- Frame scaling
;
_oxdiff_exptl_absorpt_empirical_full_max 1.199
_oxdiff_exptl_absorpt_empirical_full_min 0.753

loop_
_space_group_symop_operation_xyz
'x, y, z'
'-x, -y, -z'

loop_
_atom_site_label
_atom_site_type_symbol
_atom_site_fract_x
_atom_site_fract_y
_atom_site_fract_z
_atom_site_U_iso_or_equiv
_atom_site_adp_type
_atom_site_occupancy
_atom_site_site_symmetry_order
_atom_site_calc_flag
_atom_site_refinement_flags_posn
_atom_site_refinement_flags_adp
_atom_site_refinement_flags_occupancy
_atom_site_disorder_assembly
_atom_site_disorder_group
C1 C 0.6174(4) 0.7147(3) 0.1271(3) 0.0196(7) Uani 1 1 d . . . . .
C2 C 0.4845(4) 0.6850(3) 0.1229(3) 0.0177(7) Uani 1 1 d . . . . .
C3 C 0.3562(4) 0.6301(3) 0.0124(3) 0.0186(7) Uani 1 1 d . . . . .
C4 C 0.3586(4) 0.5990(3) -0.0945(3) 0.0209(7) Uani 1 1 d . . . . .
C5 C 0.4921(4) 0.6221(3) -0.0881(3) 0.0221(7) Uani 1 1 d . . . . .
C6 C 0.6215(4) 0.6835(3) 0.0215(3) 0.0233(8) Uani 1 1 d . . . . .
C7 C 0.7649(4) 0.7175(4) 0.0257(4) 0.0360(10) Uani 1 1 d . . . . .
H7A H 0.830721 0.796752 0.084993 0.054 Uiso 1 1 calc GR . . . .
H7B H 0.749686 0.712880 -0.053032 0.054 Uiso 1 1 calc GR . . . .
H7C H 0.807364 0.664839 0.047844 0.054 Uiso 1 1 calc GR . . . .
C8 C 0.4798(4) 0.7146(3) 0.2373(3) 0.0221(7) Uani 1 1 d . . . . .
H8A H 0.481392 0.791485 0.261179 0.033 Uiso 1 1 calc GR . . . .
H8B H 0.564087 0.713962 0.300514 0.033 Uiso 1 1 calc GR . . . .
H8C H 0.391038 0.657324 0.224348 0.033 Uiso 1 1 calc GR . . . .
C9 C 0.2196(4) 0.5443(3) -0.2141(3) 0.0319(9) Uani 1 1 d . . . . .
H9A H 0.165179 0.463893 -0.230139 0.048 Uiso 1 1 calc GR . . . .
H9B H 0.242495 0.546454 -0.277123 0.048 Uiso 1 1 calc GR . . . .
H9C H 0.161062 0.587182 -0.212537 0.048 Uiso 1 1 calc GR . . . .
C10 C 0.7555(4) 0.7766(3) 0.2468(3) 0.0211(7) Uani 1 1 d . . . . .
H10A H 0.752435 0.731422 0.296011 0.025 Uiso 1 1 calc R . . . .
H10B H 0.838420 0.781439 0.235012 0.025 Uiso 1 1 calc R . . . .
C12 C 0.8136(4) 0.9295(3) 0.4275(3) 0.0255(8) Uani 1 1 d . . . . .
H12 H 0.816934 0.875647 0.463808 0.031 Uiso 1 1 calc R . . . .
C13 C 0.8450(4) 1.0407(3) 0.4929(3) 0.0248(8) Uani 1 1 d . . . . .
H13 H 0.868909 1.063688 0.573991 0.030 Uiso 1 1 calc R . . . .
C14 C 0.8414(4) 1.1188(3) 0.4399(3) 0.0223(7) Uani 1 1 d . . . . .
C15 C 0.8008(4) 1.0821(3) 0.3200(3) 0.0261(8) Uani 1 1 d . . . . .
H15 H 0.794081 1.133808 0.281177 0.031 Uiso 1 1 calc R . . . .
C16 C 0.7705(4) 0.9699(3) 0.2584(3) 0.0257(8) Uani 1 1 d . . . . .
H16 H 0.743706 0.944213 0.176649 0.031 Uiso 1 1 calc R . . . .
C17 C 0.8793(4) 1.2410(3) 0.5146(3) 0.0242(8) Uani 1 1 d . . . . .
C20 C 0.2132(4) 0.6012(3) 0.0084(3) 0.0217(7) Uani 1 1 d . . . . .
H20A H 0.133468 0.556463 -0.075619 0.026 Uiso 1 1 calc R . . . .
H20B H 0.205202 0.551732 0.052907 0.026 Uiso 1 1 calc R . . . .
C22 C 0.1525(4) 0.7097(3) 0.1407(3) 0.0249(8) Uani 1 1 d . . . . .
H22 H 0.140227 0.648725 0.167247 0.030 Uiso 1 1 calc R . . . .
C23 C 0.1258(4) 0.8001(3) 0.1843(3) 0.0255(8) Uani 1 1 d . . . . .
H23 H 0.097609 0.803168 0.242578 0.031 Uiso 1 1 calc R . . . .
C24 C 0.1400(4) 0.8868(3) 0.1432(3) 0.0236(8) Uani 1 1 d . . . . .
C25 C 0.1881(4) 0.8837(3) 0.0623(3) 0.0281(8) Uani 1 1 d . . . . .
H25 H 0.201391 0.944072 0.034996 0.034 Uiso 1 1 calc R . . . .
C26 C 0.2164(4) 0.7915(3) 0.0223(3) 0.0256(8) Uani 1 1 d . . . . .
H26 H 0.250293 0.788561 -0.032426 0.031 Uiso 1 1 calc R . . . .
C27 C 0.1003(4) 0.9818(3) 0.1875(3) 0.0271(8) Uani 1 1 d . . . . .
C30 C 0.4968(4) 0.5808(3) -0.2006(3) 0.0268(8) Uani 1 1 d . . . . .
H30A H 0.582638 0.564071 -0.181940 0.032 Uiso 1 1 calc R . . A .
H30B H 0.409781 0.507631 -0.258502 0.032 Uiso 1 1 calc R . . A .
C32 C 0.4979(4) 0.7667(3) -0.2141(3) 0.0319(9) Uani 1 1 d . . . B 1
H32 H 0.489399 0.785227 -0.144956 0.038 Uiso 1 1 calc R . . B 1
C33 C 0.5043(5) 0.8430(4) -0.2680(4) 0.0394(10) Uani 1 1 d . . . B 1
H33 H 0.500675 0.913917 -0.236032 0.047 Uiso 1 1 calc R . . B 1
C34 C 0.5160(5) 0.8171(4) -0.3678(4) 0.0444(11) Uani 1 1 d . . . B 1
C35 C 0.5216(7) 0.7144(5) -0.4102(5) 0.0673(17) Uani 1 1 d . . . B 1
H35 H 0.530043 0.694516 -0.479336 0.081 Uiso 1 1 calc R . . B 1
C36 C 0.5154(6) 0.6395(4) -0.3546(4) 0.0547(14) Uani 1 1 d . . . B 1
H36 H 0.519608 0.568555 -0.385182 0.066 Uiso 1 1 calc R . . B 1
C37 C 0.5325(7) 0.9038(6) -0.4213(6) 0.0719(17) Uani 1 1 d D U . B 1
N11 N 0.7783(3) 0.8965(2) 0.3125(2) 0.0197(6) Uani 1 1 d . . . . .
N21 N 0.1961(3) 0.7061(2) 0.0605(3) 0.0210(6) Uani 1 1 d . . . . .
N31 N 0.5033(3) 0.6659(3) -0.2578(3) 0.0271(7) Uani 1 1 d . . . B 1
O18 O 0.9329(3) 1.2748(2) 0.6214(2) 0.0322(6) Uani 1 1 d . . . . .
O19 O 0.8476(3) 1.3004(2) 0.4502(2) 0.0306(6) Uani 1 1 d . . . . .
H19 H 0.866588 1.366673 0.494344 0.046 Uiso 1 1 calc GR . . . .
O28 O 0.0431(3) 0.9754(2) 0.2470(2) 0.0353(7) Uani 1 1 d . . . . .
O29 O 0.1302(3) 1.0648(2) 0.1519(3) 0.0353(7) Uani 1 1 d . . . . .
H29 H 0.103879 1.114197 0.176914 0.053 Uiso 1 1 calc GR . . . .
O38A O 0.4960(11) 0.8745(7) -0.5262(8) 0.0683(18) Uani 0.5 1 d D U . B 1
H38A H 0.428(7) 0.935(6) -0.567(6) 0.050 Uiso 0.5 1 d D . . C 1
O39A O 0.5421(9) 1.0105(7) -0.3628(7) 0.0606(17) Uani 0.5 1 d D U . B 1
Br1 Br 0.500000 1.000000 0.000000 0.03580(15) Uani 1 2 d S T P . .
Br2 Br 0.83705(4) 1.55099(3) 0.80088(3) 0.02796(11) Uani 1 1 d . . . . .
Br3 Br 0.77530(4) 1.66882(3) 0.48340(3) 0.03024(11) Uani 1 1 d . . . . .
O2W O 0.9068(3) 1.5013(2) 0.5810(3) 0.0352(7) Uani 1 1 d . . . . .
H2WA H 0.887124 1.507611 0.636561 0.053 Uiso 1 1 d G . . . .
H2WB H 0.872458 1.537673 0.540923 0.053 Uiso 1 1 d G . . . .
O1W O 0.0426(3) 1.2094(2) 0.2263(2) 0.0329(6) Uani 1 1 d . . . . .
H1WA H 0.087695 1.229657 0.301485 0.049 Uiso 1 1 d G . . . .
H1WB H 0.065806 1.268246 0.210344 0.049 Uiso 1 1 d G . . . .
O38B O 0.6224(16) 0.9098(11) -0.4579(12) 0.0683(18) Uani 0.3 1 d . U . D 3
O39B O 0.4699(15) 0.9633(12) -0.4035(12) 0.0606(17) Uani 0.3 1 d . U . E 3
O38C O 0.407(3) 0.8381(18) -0.5598(19) 0.0683(18) Uani 0.2 1 d . U . F 2
O39C O 0.610(2) 0.9832(17) -0.3904(17) 0.0606(17) Uani 0.2 1 d D U . G 2

loop_
_atom_site_aniso_label
_atom_site_aniso_U_11
_atom_site_aniso_U_22
_atom_site_aniso_U_33
_atom_site_aniso_U_23
_atom_site_aniso_U_13
_atom_site_aniso_U_12
C1 0.0202(18) 0.0176(16) 0.0197(18) 0.0063(13) 0.0082(15) 0.0105(14)
C2 0.0204(18) 0.0142(15) 0.0196(18) 0.0065(13) 0.0097(15) 0.0098(13)
C3 0.0179(17) 0.0152(16) 0.0246(19) 0.0070(13) 0.0117(15) 0.0090(13)
C4 0.0198(18) 0.0168(16) 0.0194(18) 0.0021(13) 0.0076(15) 0.0068(14)
C5 0.0218(19) 0.0198(17) 0.0214(19) 0.0026(14) 0.0112(16) 0.0088(14)
C6 0.0192(18) 0.0209(17) 0.026(2) 0.0034(14) 0.0105(16) 0.0092(14)
C7 0.022(2) 0.048(2) 0.025(2) -0.0023(17) 0.0132(18) 0.0103(18)
C8 0.0228(19) 0.0267(18) 0.0184(18) 0.0097(14) 0.0105(16) 0.0120(15)
C9 0.021(2) 0.041(2) 0.021(2) 0.0012(16) 0.0089(17) 0.0069(17)
C10 0.0200(18) 0.0181(17) 0.0202(18) 0.0018(13) 0.0090(16) 0.0083(14)
C12 0.027(2) 0.0226(18) 0.0195(19) 0.0083(14) 0.0085(16) 0.0069(15)
C13 0.028(2) 0.0217(18) 0.0183(18) 0.0056(14) 0.0102(16) 0.0065(15)
C14 0.0170(18) 0.0218(17) 0.0213(19) 0.0043(14) 0.0086(15) 0.0049(14)
C15 0.030(2) 0.0220(18) 0.027(2) 0.0103(15) 0.0149(17) 0.0100(15)
C16 0.031(2) 0.0258(18) 0.0202(19) 0.0086(15) 0.0139(17) 0.0116(16)
C17 0.0207(19) 0.0227(18) 0.028(2) 0.0083(15) 0.0146(17) 0.0059(15)
C20 0.0226(19) 0.0208(17) 0.0221(19) 0.0072(14) 0.0123(16) 0.0094(14)
C22 0.025(2) 0.0278(19) 0.028(2) 0.0132(15) 0.0159(17) 0.0119(15)
C23 0.0227(19) 0.0303(19) 0.024(2) 0.0104(15) 0.0133(17) 0.0110(16)
C24 0.0167(18) 0.0250(18) 0.0216(19) 0.0054(14) 0.0065(16) 0.0074(14)
C25 0.027(2) 0.0278(19) 0.030(2) 0.0149(16) 0.0118(18) 0.0124(16)
C26 0.0236(19) 0.0295(19) 0.026(2) 0.0119(15) 0.0141(17) 0.0112(16)
C27 0.025(2) 0.0248(19) 0.021(2) 0.0055(15) 0.0084(17) 0.0068(16)
C30 0.026(2) 0.0264(19) 0.0215(19) -0.0001(15) 0.0124(17) 0.0099(16)
C32 0.031(2) 0.039(2) 0.024(2) 0.0088(17) 0.0132(18) 0.0153(18)
C33 0.030(2) 0.044(2) 0.043(3) 0.019(2) 0.016(2) 0.0173(19)
C34 0.033(2) 0.055(3) 0.056(3) 0.029(2) 0.030(2) 0.015(2)
C35 0.100(5) 0.076(4) 0.062(4) 0.035(3) 0.069(4) 0.036(3)
C36 0.077(4) 0.049(3) 0.052(3) 0.014(2) 0.050(3) 0.022(3)
C37 0.075(3) 0.080(3) 0.074(3) 0.040(2) 0.049(2) 0.025(2)
N11 0.0172(15) 0.0187(14) 0.0192(15) 0.0049(11) 0.0076(13) 0.0073(12)
N21 0.0183(15) 0.0226(15) 0.0222(16) 0.0085(12) 0.0104(13) 0.0092(12)
N31 0.0186(16) 0.0318(17) 0.0240(17) 0.0039(13) 0.0125(14) 0.0051(13)
O18 0.0417(17) 0.0228(13) 0.0252(15) 0.0046(11) 0.0181(13) 0.0070(12)
O19 0.0354(16) 0.0221(13) 0.0305(15) 0.0086(11) 0.0137(13) 0.0139(12)
O28 0.0484(18) 0.0336(15) 0.0371(16) 0.0143(12) 0.0283(15) 0.0242(13)
O29 0.0420(17) 0.0270(14) 0.0435(18) 0.0166(13) 0.0244(15) 0.0168(13)
O38A 0.079(4) 0.069(3) 0.069(3) 0.036(2) 0.047(3) 0.028(3)
O39A 0.070(4) 0.059(3) 0.056(3) 0.034(2) 0.030(2) 0.025(2)
Br1 0.0427(4) 0.0372(3) 0.0290(3) 0.0126(2) 0.0198(3) 0.0172(3)
Br2 0.0335(2) 0.02730(19) 0.0364(2) 0.01783(16) 0.02355(19) 0.01695(16)
Br3 0.0387(2) 0.0266(2) 0.0203(2) 0.01000(14) 0.00884(17) 0.01630(17)
O2W 0.0520(19) 0.0315(15) 0.0329(16) 0.0162(12) 0.0226(15) 0.0273(13)
O1W 0.0460(18) 0.0219(13) 0.0261(14) 0.0109(11) 0.0137(14) 0.0145(12)
O38B 0.079(4) 0.069(3) 0.069(3) 0.036(2) 0.047(3) 0.028(3)
O39B 0.070(4) 0.059(3) 0.056(3) 0.034(2) 0.030(2) 0.025(2)
O38C 0.079(4) 0.069(3) 0.069(3) 0.036(2) 0.047(3) 0.028(3)
O39C 0.070(4) 0.059(3) 0.056(3) 0.034(2) 0.030(2) 0.025(2)

loop_
_atom_type_symbol
_atom_type_description
_atom_type_scat_dispersion_real
_atom_type_scat_dispersion_imag
_atom_type_scat_source
C C 0.0033 0.0016 'International Tables Vol C Tables 4.2.6.8 and 6.1.1.4'
H H 0.0000 0.0000 'International Tables Vol C Tables 4.2.6.8 and 6.1.1.4'
Br Br -0.2901 2.4595 'International Tables Vol C Tables 4.2.6.8 and 6.1.1.4'
N N 0.0061 0.0033 'International Tables Vol C Tables 4.2.6.8 and 6.1.1.4'
O O 0.0106 0.0060 'International Tables Vol C Tables 4.2.6.8 and 6.1.1.4'

loop_
_exptl_crystal_face_index_h
_exptl_crystal_face_index_k
_exptl_crystal_face_index_l
_exptl_crystal_face_perp_dist
-2 1 -15 0.0199
-2 18 -6 0.2068
1 -2 16 0.0478
-15 1 7 0.0440
1 -18 7 0.1787
-14 13 2 0.1377
9 -9 10 0.0894
1 -14 15 0.1364
5 1 -18 0.0484
15 0 -8 0.0661
12 -15 -3 0.1366
-5 12 10 0.1463
-9 9 14 0.1180
14 0 -2 0.0610
5 5 9 0.0877
2 3 13 0.0674

loop_
_geom_angle_atom_site_label_1
_geom_angle_atom_site_label_2
_geom_angle_atom_site_label_3
_geom_angle
_geom_angle_site_symmetry_3
C2 C1 C10 119.1(3) .
C6 C1 C2 120.3(3) .
C6 C1 C10 120.6(3) .
C1 C2 C8 120.3(3) .
C3 C2 C1 119.5(3) .
C3 C2 C8 120.2(3) .
C2 C3 C4 120.8(3) .
C2 C3 C20 119.3(3) .
C4 C3 C20 119.9(3) .
C3 C4 C9 120.5(3) .
C5 C4 C3 118.7(3) .
C5 C4 C9 120.8(3) .
C4 C5 C30 119.7(3) .
C6 C5 C4 120.9(3) .
C6 C5 C30 119.4(3) .
C1 C6 C7 120.3(3) .
C5 C6 C1 119.6(3) .
C5 C6 C7 120.1(3) .
C6 C7 H7A 109.5 .
C6 C7 H7B 109.5 .
C6 C7 H7C 109.5 .
H7A C7 H7B 109.5 .
H7A C7 H7C 109.5 .
H7B C7 H7C 109.5 .
C2 C8 H8A 109.5 .
C2 C8 H8B 109.5 .
C2 C8 H8C 109.5 .
H8A C8 H8B 109.5 .
H8A C8 H8C 109.5 .
H8B C8 H8C 109.5 .
C4 C9 H9A 109.5 .
C4 C9 H9B 109.5 .
C4 C9 H9C 109.5 .
H9A C9 H9B 109.5 .
H9A C9 H9C 109.5 .
H9B C9 H9C 109.5 .
C1 C10 H10A 109.2 .
C1 C10 H10B 109.2 .
H10A C10 H10B 107.9 .
N11 C10 C1 112.2(3) .
N11 C10 H10A 109.2 .
N11 C10 H10B 109.2 .
C13 C12 H12 119.8 .
N11 C12 H12 119.8 .
N11 C12 C13 120.4(3) .
C12 C13 H13 120.3 .
C12 C13 C14 119.5(3) .
C14 C13 H13 120.3 .
C13 C14 C15 119.2(3) .
C13 C14 C17 118.3(3) .
C15 C14 C17 122.4(3) .
C14 C15 H15 120.5 .
C16 C15 C14 119.0(3) .
C16 C15 H15 120.5 .
C15 C16 H16 119.7 .
N11 C16 C15 120.6(3) .
N11 C16 H16 119.7 .
O18 C17 C14 120.9(3) .
O18 C17 O19 126.7(3) .
O19 C17 C14 112.3(3) .
C3 C20 H20A 109.0 .
C3 C20 H20B 109.0 .
H20A C20 H20B 107.8 .
N21 C20 C3 112.8(3) .
N21 C20 H20A 109.0 .
N21 C20 H20B 109.0 .
C23 C22 H22 119.7 .
N21 C22 H22 119.7 .
N21 C22 C23 120.7(3) .
C22 C23 H23 120.3 .
C22 C23 C24 119.5(3) .
C24 C23 H23 120.3 .
C23 C24 C25 119.5(3) .
C23 C24 C27 118.1(3) .
C25 C24 C27 122.4(3) .
C24 C25 H25 120.5 .
C26 C25 C24 118.9(3) .
C26 C25 H25 120.5 .
C25 C26 H26 119.9 .
N21 C26 C25 120.1(3) .
N21 C26 H26 119.9 .
O28 C27 C24 120.9(3) .
O28 C27 O29 126.0(4) .
O29 C27 C24 113.1(3) .
C5 C30 H30A 108.9 .
C5 C30 H30B 108.9 .
H30A C30 H30B 107.7 .
N31 C30 C5 113.6(3) .
N31 C30 H30A 108.9 .
N31 C30 H30B 108.9 .
C33 C32 H32 119.5 .
N31 C32 H32 119.5 .
N31 C32 C33 120.9(4) .
C32 C33 H33 120.0 .
C34 C33 C32 120.0(4) .
C34 C33 H33 120.0 .
C33 C34 C37 119.6(5) .
C35 C34 C33 117.9(4) .
C35 C34 C37 122.3(5) .
C34 C35 H35 119.5 .
C34 C35 C36 121.0(4) .
C36 C35 H35 119.5 .
C35 C36 H36 119.9 .
N31 C36 C35 120.3(5) .
N31 C36 H36 119.9 .
O38A C37 C34 121.3(7) .
O38A C37 O39A 117.7(7) .
O39A C37 C34 117.4(6) .
C12 N11 C10 118.6(3) .
C16 N11 C10 120.1(3) .
C16 N11 C12 121.2(3) .
C22 N21 C20 118.7(3) .
C26 N21 C20 120.0(3) .
C26 N21 C22 121.2(3) .
C32 N31 C30 122.2(3) .
C36 N31 C30 117.9(3) .
C36 N31 C32 119.9(4) .
C17 O19 H19 109.5 .
C27 O29 H29 109.5 .
C37 O38A H38A 107(3) .
C37 O39A H38A 98(3) 2_674
H2WA O2W H2WB 109.5 .
H1WA O1W H1WB 109.4 .

loop_
_geom_bond_atom_site_label_1
_geom_bond_atom_site_label_2
_geom_bond_distance
C1 C2 1.400(5)
C1 C6 1.398(5)
C1 C10 1.509(5)
C2 C3 1.397(5)
C2 C8 1.514(5)
C3 C4 1.405(5)
C3 C20 1.512(5)
C4 C5 1.399(5)
C4 C9 1.515(5)
C5 C6 1.397(5)
C5 C30 1.503(5)
C6 C7 1.512(5)
C7 H7A 0.9800
C7 H7B 0.9800
C7 H7C 0.9800
C8 H8A 0.9800
C8 H8B 0.9800
C8 H8C 0.9800
C9 H9A 0.9800
C9 H9B 0.9800
C9 H9C 0.9800
C10 H10A 0.9900
C10 H10B 0.9900
C10 N11 1.504(4)
C12 H12 0.9500
C12 C13 1.374(5)
C12 N11 1.344(4)
C13 H13 0.9500
C13 C14 1.381(5)
C14 C15 1.389(5)
C14 C17 1.509(5)
C15 H15 0.9500
C15 C16 1.376(5)
C16 H16 0.9500
C16 N11 1.338(4)
C17 O18 1.204(4)
C17 O19 1.306(4)
C20 H20A 0.9900
C20 H20B 0.9900
C20 N21 1.493(4)
C22 H22 0.9500
C22 C23 1.363(5)
C22 N21 1.344(4)
C23 H23 0.9500
C23 C24 1.377(5)
C24 C25 1.389(5)
C24 C27 1.514(5)
C25 H25 0.9500
C25 C26 1.380(5)
C26 H26 0.9500
C26 N21 1.341(4)
C27 O28 1.210(4)
C27 O29 1.305(4)
C30 H30A 0.9900
C30 H30B 0.9900
C30 N31 1.500(5)
C32 H32 0.9500
C32 C33 1.370(6)
C32 N31 1.347(5)
C33 H33 0.9500
C33 C34 1.367(6)
C34 C35 1.367(7)
C34 C37 1.491(7)
C35 H35 0.9500
C35 C36 1.372(7)
C36 H36 0.9500
C36 N31 1.331(5)
C37 O38A 1.214(9)
C37 O39A 1.388(10)
O19 H19 0.8400
O29 H29 0.8400
O38A H38A 1.31(2)
O2W H2WA 0.8496
O2W H2WB 0.8502
O1W H1WA 0.8496
O1W H1WB 0.8504

loop_
_geom_hbond_atom_site_label_D
_geom_hbond_atom_site_label_H
_geom_hbond_atom_site_label_A
_geom_hbond_distance_DH
_geom_hbond_distance_HA
_geom_hbond_distance_DA
_geom_hbond_angle_DHA
_geom_hbond_site_symmetry_A
_geom_hbond_publ_flag
C7 H7A O28 0.98 2.47 3.431(5) 165.1 1_655 yes
C7 H7B N31 0.98 2.75 3.468(5) 130.5 . yes
C9 H9A O18 0.98 2.59 3.445(4) 145.7 1_444 yes
C9 H9B N31 0.98 2.77 3.474(5) 129.5 . yes
C13 H13 O28 0.95 2.43 3.267(5) 146.5 2_676 yes
C23 H23 O18 0.95 2.38 3.226(4) 147.7 2_676 yes
O19 H19 O2W 0.84 1.69 2.525(4) 178.4 . yes
O29 H29 O1W 0.84 1.71 2.553(4) 177.1 . yes
O38A H38A O38A 1.31(2) 2.24(7) 3.177(17) 125(5) 2_674 yes
O38A H38A O39A 1.31(2) 1.40(2) 2.364(11) 122(2) 2_674 yes
O2W H2WA Br2 0.85 2.46 3.308(3) 173.0 . yes
O2W H2WB Br3 0.85 2.40 3.218(3) 162.0 . yes
O1W H1WA Br3 0.85 2.42 3.253(3) 166.9 2_686 yes
O1W H1WB Br2 0.85 2.39 3.232(2) 170.5 2_686 yes

loop_
_geom_torsion_atom_site_label_1
_geom_torsion_atom_site_label_2
_geom_torsion_atom_site_label_3
_geom_torsion_atom_site_label_4
_geom_torsion
C1 C2 C3 C4 3.4(5)
C1 C2 C3 C20 -178.3(3)
C1 C10 N11 C12 131.8(3)
C1 C10 N11 C16 -51.6(4)
C2 C1 C6 C5 -0.3(5)
C2 C1 C6 C7 178.9(3)
C2 C1 C10 N11 -66.8(4)
C2 C3 C4 C5 1.2(5)
C2 C3 C4 C9 -177.3(3)
C2 C3 C20 N21 64.0(4)
C3 C4 C5 C6 -5.4(5)
C3 C4 C5 C30 174.9(3)
C3 C20 N21 C22 -131.2(3)
C3 C20 N21 C26 52.4(4)
C4 C3 C20 N21 -117.7(3)
C4 C5 C6 C1 4.9(5)
C4 C5 C6 C7 -174.2(3)
C4 C5 C30 N31 89.5(4)
C5 C30 N31 C32 -3.2(5)
C5 C30 N31 C36 176.6(4)
C6 C1 C2 C3 -3.8(5)
C6 C1 C2 C8 177.6(3)
C6 C1 C10 N11 115.5(3)
C6 C5 C30 N31 -90.2(4)
C8 C2 C3 C4 -178.0(3)
C8 C2 C3 C20 0.3(4)
C9 C4 C5 C6 173.1(3)
C9 C4 C5 C30 -6.7(5)
C10 C1 C2 C3 178.5(3)
C10 C1 C2 C8 -0.1(4)
C10 C1 C6 C5 177.4(3)
C10 C1 C6 C7 -3.5(5)
C12 C13 C14 C15 2.4(5)
C12 C13 C14 C17 -178.7(3)
C13 C12 N11 C10 175.6(3)
C13 C12 N11 C16 -1.1(5)
C13 C14 C15 C16 -2.4(5)
C13 C14 C17 O18 11.5(5)
C13 C14 C17 O19 -168.7(3)
C14 C15 C16 N11 0.7(6)
C15 C14 C17 O18 -169.7(4)
C15 C14 C17 O19 10.1(5)
C15 C16 N11 C10 -175.5(3)
C15 C16 N11 C12 1.0(5)
C17 C14 C15 C16 178.8(3)
C20 C3 C4 C5 -177.1(3)
C20 C3 C4 C9 4.5(5)
C22 C23 C24 C25 -3.1(5)
C22 C23 C24 C27 176.1(3)
C23 C22 N21 C20 -175.4(3)
C23 C22 N21 C26 0.9(5)
C23 C24 C25 C26 1.9(5)
C23 C24 C27 O28 -7.8(5)
C23 C24 C27 O29 174.1(3)
C24 C25 C26 N21 0.6(5)
C25 C24 C27 O28 171.4(4)
C25 C24 C27 O29 -6.7(5)
C25 C26 N21 C20 174.2(3)
C25 C26 N21 C22 -2.1(5)
C27 C24 C25 C26 -177.3(3)
C30 C5 C6 C1 -175.3(3)
C30 C5 C6 C7 5.5(5)
C32 C33 C34 C35 -0.3(7)
C32 C33 C34 C37 -176.1(4)
C33 C32 N31 C30 179.9(4)
C33 C32 N31 C36 0.1(6)
C33 C34 C35 C36 0.2(8)
C33 C34 C37 O38A -155.2(7)
C33 C34 C37 O39A 2.9(8)
C34 C35 C36 N31 0.1(9)
C35 C34 C37 O38A 29.3(10)
C35 C34 C37 O39A -172.6(7)
C35 C36 N31 C30 180.0(5)
C35 C36 N31 C32 -0.2(7)
C37 C34 C35 C36 175.8(5)
N11 C12 C13 C14 -0.7(6)
N21 C22 C23 C24 1.7(5)
N31 C32 C33 C34 0.2(6)

loop_
_exptl_oxdiff_crystal_face_indexfrac_h
_exptl_oxdiff_crystal_face_indexfrac_k
_exptl_oxdiff_crystal_face_indexfrac_l
_exptl_oxdiff_crystal_face_x
_exptl_oxdiff_crystal_face_y
_exptl_oxdiff_crystal_face_z
-1.9861 1.0011 -15.0042 0.3455 0.9372 -0.1584
-1.9972 17.9958 -6.0029 -0.7080 0.4079 0.5444
0.9858 -2.0003 16.0046 -0.3358 -0.9500 0.0617
-15.0006 1.0069 7.0034 -0.3926 0.2466 -0.8680
0.9967 -17.9953 7.0033 0.6703 -0.4217 -0.6023
-13.9988 13.0030 2.0010 -0.8134 0.4749 -0.3636
8.9893 -9.0020 10.0026 0.2424 -0.9458 0.2629
0.9889 -13.9967 15.0053 0.2604 -0.8804 -0.4087
5.0139 0.9977 -18.0057 0.4993 0.8065 0.2661
15.0013 -0.0071 -8.0038 0.3728 -0.1908 0.9020
12.0023 -15.0040 -3.0020 0.9156 -0.3299 0.1558
-5.0119 12.0010 10.0047 -0.8951 -0.3658 0.2000
-9.0135 9.0030 14.0069 -0.9038 -0.4178 -0.1480
13.9960 -0.0064 -2.0021 0.1973 -0.4887 0.8681
4.9869 4.9970 9.0035 -0.4342 -0.7318 0.5505
1.9845 2.9985 13.0056 -0.4801 -0.8279 0.3039
